data_7053283
loop_
_publ_author_name
'Quarez, Eric'
'Mentr\'e, Olivier'
'Djellab, Karim'
'Masquelier, Christian'

_publ_section_title
;
 Crystal structures and sodium/silver distributions within the ionic
 conductors Na5Ag2Fe3(As2O7)4 and Na2Ag5Fe3(P2O7)4
;
_journal_issue 2
_journal_name_full 'New Journal of Chemistry'
_journal_page_first 287
_journal_paper_doi 10.1039/b9nj00355j
_journal_volume 34
_journal_year 2010
_chemical_formula_sum 'Ag5 Fe3 Na2 O28 P8'
_chemical_formula_weight 1448.6
_chemical_name_systematic ' ?'
_space_group_IT_number 15
_symmetry_cell_setting monoclinic
_symmetry_space_group_name_Hall '-C 2yc'
_symmetry_space_group_name_H-M 'C 1 2/c 1'
_cell_angle_alpha 90
_cell_angle_beta 111.890(3)
_cell_angle_gamma 90
_cell_formula_units_Z 12
_cell_length_a 28.551(5)
_cell_length_b 8.3631(15)
_cell_length_c 30.064(6)
_cell_measurement_temperature 100
_cell_volume 6661(2)
_computing_publication_material 'Jana2006 (Petricek, Dusek & Palatinus, 2006)'
_computing_structure_refinement 'Jana2006 (Petricek, Dusek & Palatinus, 2006)'
_diffrn_ambient_temperature 100
_diffrn_measured_fraction_theta_full 0.95
_diffrn_measurement_device_type 'BRUKER SMART CCD 1K'
_diffrn_radiation_monochromator graphite
_diffrn_radiation_source 'X-ray tube'
_diffrn_radiation_type 'Mo K\a'
_diffrn_radiation_wavelength 0.71069
_diffrn_reflns_av_R_equivalents 0.0849
_diffrn_reflns_av_sigmaI/netI 0.1301
_diffrn_reflns_limit_h_max 38
_diffrn_reflns_limit_h_min -36
_diffrn_reflns_limit_k_max 11
_diffrn_reflns_limit_k_min -11
_diffrn_reflns_limit_l_max 39
_diffrn_reflns_limit_l_min -40
_diffrn_reflns_number 21371
_diffrn_reflns_theta_full 26.07
_diffrn_reflns_theta_max 28.75
_diffrn_reflns_theta_min 2.48
_exptl_absorpt_coefficient_mu 6.97
_exptl_absorpt_correction_type none
_exptl_crystal_colour yellow
_exptl_crystal_density_diffrn 4.3322
_exptl_crystal_description plate-like
_exptl_crystal_F_000 8148
_exptl_crystal_size_max 0.19
_exptl_crystal_size_mid 0.17
_exptl_crystal_size_min 0.17
_exptl_crystal_size_rad 90
_refine_diff_density_max 1.75
_refine_diff_density_min -1.71
_refine_ls_extinction_coef 163(45)
_refine_ls_extinction_method 'B-C type 1 Gaussian isotropic (Becker & Coppens, 1974)'
_refine_ls_goodness_of_fit_gt 2.71
_refine_ls_goodness_of_fit_ref 2.71
_refine_ls_number_parameters 358
_refine_ls_number_reflns 2803
_refine_ls_R_factor_all 0.0545
_refine_ls_R_factor_gt 0.0545
_refine_ls_shift/su_max 0.0204
_refine_ls_shift/su_mean 0.0033
_refine_ls_structure_factor_coef F
_refine_ls_weighting_scheme unit
_refine_ls_wR_factor_gt 0.0566
_refine_ls_wR_factor_ref 0.0566
_reflns_number_gt 2803
_reflns_number_total 7483
_reflns_threshold_expression I>3\s(I)
_cod_data_source_file b9nj00355j.txt
_cod_data_source_block (IV)
_cod_depositor_comments
;
The following automatic conversions were performed:

'_exptl_absorpt_correction_type' value 'None' changed to 'none'
according to /home/saulius/struct/CIF-dictionaries/cif_core.dic
dictionary named 'cif_core.dic' version 2.4.2 from 2011-04-26.

Automatic conversion script
Id: cif_fix_values 1891 2012-01-12 08:04:46Z andrius 
;
_cod_database_code 7053283

loop_
_symmetry_equiv_pos_site_id
_symmetry_equiv_pos_as_xyz
1 x,y,z
2 -x,y,-z+1/2
3 -x,-y,-z
4 x,-y,z+1/2
5 x+1/2,y+1/2,z
6 -x+1/2,y+1/2,-z+1/2
7 -x+1/2,-y+1/2,-z
8 x+1/2,-y+1/2,z+1/2

loop_
_atom_site_label
_atom_site_type_symbol
_atom_site_fract_x
_atom_site_fract_y
_atom_site_fract_z
_atom_site_adp_type
_atom_site_U_iso_or_equiv
_atom_site_symmetry_multiplicity
_atom_site_occupancy
_atom_site_calc_flag
Ag1a Ag 0.1520(2) 0.6362(8) 0.4440(2) Uiso 0.009(2) 8 0.176(12) d
Na1a Na 0.1520(2) 0.6362(8) 0.4440(2) Uiso 0.009(2) 8 0.824(12) d
Ag1b Ag 0.4853(2) 0.6365(8) 0.4444(2) Uani 0.012(2) 8 0.185(13) d
Na1b Na 0.4853(2) 0.6365(8) 0.4444(2) Uani 0.012(2) 8 0.815(13) d
Ag1c Ag 0.8154(2) 0.6431(8) 0.4400(2) Uiso 0.003(2) 8 0.135(12) d
Na1c Na 0.8154(2) 0.6431(8) 0.4400(2) Uiso 0.003(2) 8 0.865(12) d
Ag2a Ag 0.53912(9) 0.5932(3) 0.35571(9) Uani 0.0130(10) 8 0.953(13) d
Na2a Na 0.53912(9) 0.5932(3) 0.35571(9) Uani 0.0130(10) 8 0.047(13) d
Ag2b Ag 0.20915(9) 0.5823(3) 0.35691(9) Uani 0.0112(9) 8 0.939(13) d
Na2b Na 0.20915(9) 0.5823(3) 0.35691(9) Uani 0.0112(9) 8 0.061(13) d
Ag2c Ag 0.86724(10) 0.6026(3) 0.35486(10) Uani 0.0131(10) 8 0.888(13) d
Na2c Na 0.86724(10) 0.6026(3) 0.35486(10) Uani 0.0131(10) 8 0.112(13) d
Na3 Na 0.5 0.248(3) 0.25 Uiso 0.0029 4 0.553(12) d
Ag3a Ag 0.5305(3) 0.1863(11) 0.3200(4) Uani 0.078(4) 8 0.447(12) d
Ag3b Ag 0.19925(19) 0.1927(7) 0.3169(2) Uani 0.0245(13) 8 0.882(10) d
Ag3c Ag 0.86149(10) 0.1774(4) 0.32540(13) Uani 0.0283(12) 8 0.849(10) d
Ag4a Ag 0.12893(10) 0.8503(4) 0.34844(10) Uani 0.0111(10) 8 0.782(10) d
Ag4b Ag 0.7030(4) 0.3714(17) 0.1497(4) Uani 0.094(6) 8 0.439(15) d
Ag4c Ag 0.46596(10) 0.8869(5) 0.35233(11) Uani 0.0241(10) 8 0.826(10) d
Fe1 Fe 0 0.3486(7) 0.25 Uiso 0.0058(12) 4 1 d
Fe2 Fe 0.33292(16) 0.3432(4) 0.25113(16) Uani 0.0068(9) 8 1 d
Fe3 Fe 0.16786(14) 0.2236(5) 0.43645(15) Uiso 0.0055(8) 8 1 d
Fe4 Fe 0.50103(14) 0.2259(5) 0.43688(15) Uani 0.0065(13) 8 1 d
Fe5 Fe 0.83467(14) 0.2235(5) 0.43723(15) Uani 0.0049(13) 8 1 d
P1 P 0.0983(3) 0.5227(9) 0.2465(3) Uiso 0.0039(15) 8 1 d
P2 P 0.4308(3) 0.5271(9) 0.2474(3) Uiso 0.0071(16) 8 1 d
P3 P 0.7655(3) 0.5192(9) 0.2464(3) Uiso 0.0062(15) 8 1 d
P4 P 0.1044(3) 0.3993(10) 0.3370(3) Uiso 0.0080(15) 8 1 d
P5 P 0.4374(2) 0.3987(10) 0.3378(3) Uiso 0.0061(16) 8 1 d
P6 P 0.7694(2) 0.3945(9) 0.3359(3) Uiso 0.0046(14) 8 1 d
P7 P 0.9006(2) 0.9111(9) 0.4441(3) Uiso 0.0046(16) 8 1 d
P8 P 0.2339(3) 0.9121(9) 0.4435(3) Uiso 0.0036(15) 8 1 d
P9 P 0.5675(3) 0.9148(9) 0.4438(3) Uiso 0.0066(15) 8 1 d
P10 P 0.2333(3) 0.0403(9) 0.5337(3) Uiso 0.0050(15) 8 1 d
P11 P 0.5671(3) 0.0388(8) 0.5348(3) Uiso 0.0047(15) 8 1 d
P12 P 0.8997(3) 0.0398(9) 0.5342(3) Uiso 0.0059(15) 8 1 d
O1 O 0.1099(6) 0.455(2) 0.2044(6) Uiso 0.004(4) 8 1 d
O2 O 0.4420(7) 0.454(2) 0.2063(7) Uiso 0.011(4) 8 1 d
O3 O 0.7771(6) 0.449(2) 0.2066(7) Uiso 0.004(4) 8 1 d
O4 O 0.1249(7) 0.681(2) 0.2651(7) Uiso 0.009(4) 8 1 d
O5 O 0.4579(7) 0.685(2) 0.2657(7) Uiso 0.011(4) 8 1 d
O6 O 0.7909(6) 0.680(2) 0.2660(7) Uiso 0.008(4) 8 1 d
O7 O 0.0435(7) 0.528(2) 0.2378(8) Uiso 0.010(4) 8 1 d
O8 O 0.3743(7) 0.532(2) 0.2391(7) Uiso 0.008(4) 8 1 d
O9 O 0.7077(7) 0.527(2) 0.2355(8) Uiso 0.008(4) 8 1 d
O10 O 0.1208(6) 0.401(2) 0.2898(7) Uiso 0.005(4) 8 1 d
O11 O 0.4537(6) 0.402(2) 0.2917(7) Uiso 0.008(4) 8 1 d
O12 O 0.7869(6) 0.392(2) 0.2910(7) Uiso 0.011(4) 8 1 d
O13 O 0.0480(6) 0.358(2) 0.3178(6) Uiso 0.005(4) 8 1 d
O14 O 0.3810(7) 0.355(3) 0.3180(7) Uiso 0.013(4) 8 1 d
O15 O 0.7132(6) 0.350(2) 0.3169(6) Uiso 0.005(4) 8 1 d
O16 O 0.1181(6) 0.556(2) 0.3602(7) Uiso 0.008(4) 8 1 d
O17 O 0.4467(7) 0.562(2) 0.3594(7) Uiso 0.010(4) 8 1 d
O18 O 0.7787(7) 0.558(2) 0.3596(7) Uiso 0.014(5) 8 1 d
O19 O 0.1349(6) 0.259(2) 0.3654(7) Uiso 0.003(4) 8 1 d
O20 O 0.4677(7) 0.260(2) 0.3679(7) Uiso 0.009(4) 8 1 d
O21 O 0.8009(7) 0.259(2) 0.3660(8) Uiso 0.013(5) 8 1 d
O22 O 0.2183(6) 0.086(2) 0.4253(7) Uiso 0.009(4) 8 1 d
O23 O 0.5518(6) 0.082(2) 0.4266(7) Uiso 0.006(4) 8 1 d
O24 O 0.8861(6) 0.081(2) 0.4258(7) Uiso 0.005(4) 8 1 d
O25 O 0.2889(5) 0.885(2) 0.4523(6) Uiso 0.000(3) 8 1 d
O26 O 0.6226(6) 0.882(2) 0.4515(7) Uiso 0.006(4) 8 1 d
O27 O 0.9566(6) 0.878(2) 0.4541(7) Uiso 0.010(4) 8 1 d
O28 O 0.2000(7) 0.784(2) 0.4145(7) Uiso 0.010(4) 8 1 d
O29 O 0.5306(7) 0.790(2) 0.4140(7) Uiso 0.008(4) 8 1 d
O30 O 0.8665(7) 0.786(2) 0.4151(7) Uiso 0.012(4) 8 1 d
O31 O 0.2316(6) 0.910(2) 0.4961(6) Uiso 0.003(4) 8 1 d
O32 O 0.5654(6) 0.901(2) 0.4970(7) Uiso 0.007(4) 8 1 d
O33 O 0.8959(6) 0.904(2) 0.4961(6) Uiso 0.002(4) 8 1 d
O34 O 0.2006(6) 0.178(2) 0.5071(7) Uiso 0.010(4) 8 1 d
O35 O 0.5350(6) 0.182(2) 0.5079(6) Uiso 0.006(4) 8 1 d
O36 O 0.8689(6) 0.178(2) 0.5077(6) Uiso 0.005(4) 8 1 d
O37 O 0.2887(6) 0.087(2) 0.5589(7) Uiso 0.004(4) 8 1 d
O38 O 0.6218(7) 0.081(2) 0.5602(7) Uiso 0.011(5) 8 1 d
O39 O 0.9552(7) 0.086(2) 0.5607(7) Uiso 0.010(5) 8 1 d
O40 O 0.2122(7) 0.960(2) 0.5682(7) Uiso 0.004(4) 8 1 d
O41 O 0.5462(7) 0.961(2) 0.5702(8) Uiso 0.009(4) 8 1 d
O42 O 0.8803(6) 0.961(2) 0.5690(7) Uiso 0.0005 8 1 d

loop_
_atom_site_aniso_label
_atom_site_aniso_type_symbol
_atom_site_aniso_U_11
_atom_site_aniso_U_22
_atom_site_aniso_U_33
_atom_site_aniso_U_12
_atom_site_aniso_U_13
_atom_site_aniso_U_23
Ag1b Ag 0.014(3) 0.011(4) 0.015(4) -0.012(2) 0.010(3) -0.009(2)
Na1b Na 0.014(3) 0.011(4) 0.015(4) -0.012(2) 0.010(3) -0.009(2)
Ag2a Ag 0.0153(12) 0.0159(16) 0.0086(16) -0.0090(11) 0.0054(11) -0.0044(11)
Na2a Na 0.0153(12) 0.0159(16) 0.0086(16) -0.0090(11) 0.0054(11) -0.0044(11)
Ag2b Ag 0.0166(13) 0.0137(14) 0.0036(15) -0.0074(10) 0.0040(10) -0.0017(10)
Na2b Na 0.0166(13) 0.0137(14) 0.0036(15) -0.0074(10) 0.0040(10) -0.0017(10)
Ag2c Ag 0.0205(15) 0.0140(14) 0.0062(15) -0.0119(11) 0.0065(11) -0.0042(11)
Na2c Na 0.0205(15) 0.0140(14) 0.0062(15) -0.0119(11) 0.0065(11) -0.0042(11)
Ag3a Ag 0.049(5) 0.045(6) 0.093(8) 0.019(4) -0.027(5) -0.031(5)
Ag3b Ag 0.0088(13) 0.0115(17) 0.044(2) 0.0031(11) -0.0004(13) -0.0114(16)
Ag3c Ag 0.0064(14) 0.0225(19) 0.043(2) 0.0078(13) -0.0065(13) -0.0248(16)
Ag4a Ag 0.0082(13) 0.0202(16) 0.0038(15) 0.0070(11) 0.0009(10) 0.0062(12)
Ag4b Ag 0.086(9) 0.108(12) 0.070(8) -0.013(7) 0.009(6) -0.023(8)
Ag4c Ag 0.0119(12) 0.052(2) 0.0054(13) 0.0197(14) -0.000776 0.0086(14)
Fe2 Fe 0.0052(13) 0.0082(14) 0.0053(14) -0.0005(19) -0.0001(10) 0.000(2)
Fe4 Fe 0.0051(17) 0.0067(19) 0.008(2) -0.0015(14) 0.0028(16) 0.0017(16)
Fe5 Fe 0.0068(18) 0.0058(18) 0.002(2) 0.0010(15) 0.0012(15) -0.0009(15)

loop_
_atom_type_symbol
_atom_type_scat_dispersion_real
_atom_type_scat_dispersion_imag
_atom_type_scat_source
_atom_type_scat_Cromer_Mann_a1
_atom_type_scat_Cromer_Mann_b1
_atom_type_scat_Cromer_Mann_a2
_atom_type_scat_Cromer_Mann_b2
_atom_type_scat_Cromer_Mann_a3
_atom_type_scat_Cromer_Mann_b3
_atom_type_scat_Cromer_Mann_a4
_atom_type_scat_Cromer_Mann_b4
_atom_type_scat_Cromer_Mann_c
O 0.011 0.006 'International Tables Vol C Tables 4.2.6.8 and 6.1.1.4' 3.0485 13.2771 2.2868 5.7011 1.5463 0.3239 0.867 32.908901 0.2508
P 0.102 0.094 'International Tables Vol C Tables 4.2.6.8 and 6.1.1.4' 6.4345 1.9067 4.1791 27.157 1.78 0.526 1.4908 68.164497 1.1149
Fe 0.346 0.844 'International Tables Vol C Tables 4.2.6.8 and 6.1.1.4' 11.7695 4.7611 7.3573 0.3072 3.5222 15.3535 2.3045 76.880501 1.0369
Ag -0.897 1.102 'International Tables Vol C Tables 4.2.6.8 and 6.1.1.4' 19.2808 0.6446 16.688499 7.4726 4.8045 24.6605 1.0463 99.815598 5.179
Na 0.036 0.025 'International Tables Vol C Tables 4.2.6.8 and 6.1.1.4' 4.7626 3.285 3.1736 8.8422 1.2674 0.3136 1.1128 129.423996 0.676

loop_
_geom_angle_atom_site_label_1
_geom_angle_atom_site_label_2
_geom_angle_atom_site_label_3
_geom_angle_site_symmetry_1
_geom_angle_site_symmetry_3
_geom_angle
_geom_angle_publ_flag
O16 Ag1a O23 . 5_455 76.9(6) yes
O16 Ag1a O25 . 7_566 158.4(6) yes
O16 Ag1a O26 . 5_445 80.2(7) yes
O16 Ag1a O28 . . 79.1(7) yes
O16 Ag1a O36 . 3_666 136.7(6) yes
O16 Ag1a O37 . 7_556 77.0(6) yes
O23 Ag1a O25 5_455 7_566 109.6(6) yes
O23 Ag1a O26 5_455 5_445 58.7(6) yes
O23 Ag1a O28 5_455 . 139.2(6) yes
O23 Ag1a O36 5_455 3_666 75.0(6) yes
O23 Ag1a O37 5_455 7_556 122.1(6) yes
O25 Ag1a O26 7_566 5_445 85.9(6) yes
O25 Ag1a O28 7_566 . 104.9(6) yes
O25 Ag1a O36 7_566 3_666 64.0(5) yes
O25 Ag1a O37 7_566 7_556 82.4(6) yes
O26 Ag1a O28 5_445 . 146.3(8) yes
O26 Ag1a O36 5_445 3_666 111.1(8) yes
O26 Ag1a O37 5_445 7_556 66.5(7) yes
O28 Ag1a O36 . 3_666 102.2(8) yes
O28 Ag1a O37 . 7_556 83.1(7) yes
O36 Ag1a O37 3_666 7_556 146.3(6) yes
O16 Na1a O23 . 5_455 76.9(6) yes
O16 Na1a O25 . 7_566 158.4(5) yes
O16 Na1a O26 . 5_445 80.2(6) yes
O16 Na1a O28 . . 79.1(7) yes
O16 Na1a O36 . 3_666 136.7(6) yes
O16 Na1a O37 . 7_556 77.0(6) yes
O23 Na1a O25 5_455 7_566 109.6(5) yes
O23 Na1a O26 5_455 5_445 58.7(6) yes
O23 Na1a O28 5_455 . 139.2(6) yes
O23 Na1a O36 5_455 3_666 75.0(6) yes
O23 Na1a O37 5_455 7_556 122.1(6) yes
O25 Na1a O26 7_566 5_445 85.9(5) yes
O25 Na1a O28 7_566 . 104.9(5) yes
O25 Na1a O36 7_566 3_666 64.0(5) yes
O25 Na1a O37 7_566 7_556 82.4(5) yes
O26 Na1a O28 5_445 . 146.3(7) yes
O26 Na1a O36 5_445 3_666 111.1(7) yes
O26 Na1a O37 5_445 7_556 66.5(6) yes
O28 Na1a O36 . 3_666 102.2(7) yes
O28 Na1a O37 . 7_556 83.1(7) yes
O36 Na1a O37 3_666 7_556 146.3(5) yes
O17 Ag1b O24 . 5_455 73.4(7) yes
O17 Ag1b O27 . 5_445 81.7(7) yes
O17 Ag1b O27 . 7_666 161.6(7) yes
O17 Ag1b O29 . . 79.8(7) yes
O17 Ag1b O35 . 3_666 133.9(6) yes
O17 Ag1b O39 . 7_656 78.7(6) yes
O24 Ag1b O27 5_455 5_445 59.0(6) yes
O24 Ag1b O27 5_455 7_666 110.8(7) yes
O24 Ag1b O29 5_455 . 136.8(6) yes
O24 Ag1b O35 5_455 3_666 75.9(6) yes
O24 Ag1b O39 5_455 7_656 121.7(6) yes
O27 Ag1b O27 5_445 7_666 85.4(6) yes
O27 Ag1b O29 5_445 . 148.3(8) yes
O27 Ag1b O35 5_445 3_666 110.2(8) yes
O27 Ag1b O39 5_445 7_656 67.2(7) yes
O27 Ag1b O29 7_666 . 105.4(6) yes
O27 Ag1b O35 7_666 3_666 63.2(6) yes
O27 Ag1b O39 7_666 7_656 84.2(6) yes
O29 Ag1b O35 . 3_666 101.1(8) yes
O29 Ag1b O39 . 7_656 84.1(7) yes
O35 Ag1b O39 3_666 7_656 147.3(6) yes
O17 Na1b O24 . 5_455 73.4(7) yes
O17 Na1b O27 . 5_445 81.7(7) yes
O17 Na1b O27 . 7_666 161.6(6) yes
O17 Na1b O29 . . 79.8(7) yes
O17 Na1b O35 . 3_666 133.9(6) yes
O17 Na1b O39 . 7_656 78.7(6) yes
O24 Na1b O27 5_455 5_445 59.0(6) yes
O24 Na1b O27 5_455 7_666 110.8(6) yes
O24 Na1b O29 5_455 . 136.8(6) yes
O24 Na1b O35 5_455 3_666 75.9(6) yes
O24 Na1b O39 5_455 7_656 121.7(6) yes
O27 Na1b O27 5_445 7_666 85.4(6) yes
O27 Na1b O29 5_445 . 148.3(7) yes
O27 Na1b O35 5_445 3_666 110.2(7) yes
O27 Na1b O39 5_445 7_656 67.2(7) yes
O27 Na1b O29 7_666 . 105.4(6) yes
O27 Na1b O35 7_666 3_666 63.2(6) yes
O27 Na1b O39 7_666 7_656 84.2(6) yes
O29 Na1b O35 . 3_666 101.1(7) yes
O29 Na1b O39 . 7_656 84.1(7) yes
O35 Na1b O39 3_666 7_656 147.3(6) yes
O18 Ag1c O22 . 5_555 75.0(7) yes
O18 Ag1c O25 . 5_545 80.7(7) yes
O18 Ag1c O30 . . 85.1(8) yes
O18 Ag1c O34 . 3_666 139.7(7) yes
O18 Ag1c O38 . 7_656 79.9(7) yes
O22 Ag1c O25 5_555 5_545 59.4(6) yes
O22 Ag1c O30 5_555 . 144.1(7) yes
O22 Ag1c O34 5_555 3_666 77.0(6) yes
O22 Ag1c O38 5_555 7_656 122.8(6) yes
O25 Ag1c O30 5_545 . 146.5(8) yes
O25 Ag1c O34 5_545 3_666 108.7(8) yes
O25 Ag1c O38 5_545 7_656 66.4(7) yes
O30 Ag1c O34 . 3_666 101.8(8) yes
O30 Ag1c O38 . 7_656 81.3(8) yes
O34 Ag1c O38 3_666 7_656 140.3(6) yes
O18 Na1c O22 . 5_555 75.0(7) yes
O18 Na1c O25 . 5_545 80.7(7) yes
O18 Na1c O30 . . 85.1(7) yes
O18 Na1c O34 . 3_666 139.7(6) yes
O18 Na1c O38 . 7_656 79.9(6) yes
O22 Na1c O25 5_555 5_545 59.4(5) yes
O22 Na1c O30 5_555 . 144.1(6) yes
O22 Na1c O34 5_555 3_666 77.0(6) yes
O22 Na1c O38 5_555 7_656 122.8(6) yes
O25 Na1c O30 5_545 . 146.5(7) yes
O25 Na1c O34 5_545 3_666 108.7(7) yes
O25 Na1c O38 5_545 7_656 66.4(6) yes
O30 Na1c O34 . 3_666 101.8(7) yes
O30 Na1c O38 . 7_656 81.3(7) yes
O34 Na1c O38 3_666 7_656 140.3(6) yes
O2 Ag2a O5 2_655 . 75.1(6) yes
O2 Ag2a O11 2_655 . 66.7(6) yes
O2 Ag2a O13 2_655 5_555 89.3(7) yes
O2 Ag2a O17 2_655 . 119.1(6) yes
O2 Ag2a O19 2_655 5_555 80.8(6) yes
O2 Ag2a O29 2_655 . 166.1(7) yes
O2 Ag2a O39 2_655 7_656 117.7(7) yes
O2 Ag2a O42 2_655 7_666 102.0(6) yes
O5 Ag2a O11 . . 50.5(5) yes
O5 Ag2a O13 . 5_555 62.4(5) yes
O5 Ag2a O17 . . 67.2(6) yes
O5 Ag2a O19 . 5_555 110.4(5) yes
O5 Ag2a O29 . . 103.0(6) yes
O5 Ag2a O39 . 7_656 135.1(6) yes
O5 Ag2a O42 . 7_666 171.3(6) yes
O11 Ag2a O13 . 5_555 112.0(5) yes
O11 Ag2a O17 . . 52.4(6) yes
O11 Ag2a O19 . 5_555 145.2(6) yes
O11 Ag2a O29 . . 123.0(6) yes
O11 Ag2a O39 . 7_656 92.9(5) yes
O11 Ag2a O42 . 7_666 136.3(5) yes
O13 Ag2a O17 5_555 . 111.4(6) yes
O13 Ag2a O19 5_555 5_555 53.0(5) yes
O13 Ag2a O29 5_555 . 78.0(7) yes
O13 Ag2a O39 5_555 7_656 149.5(6) yes
O13 Ag2a O42 5_555 7_666 109.7(5) yes
O17 Ag2a O19 . 5_555 156.5(6) yes
O17 Ag2a O29 . . 71.3(6) yes
O17 Ag2a O39 . 7_656 69.6(5) yes
O17 Ag2a O42 . 7_666 120.7(6) yes
O19 Ag2a O29 5_555 . 87.1(6) yes
O19 Ag2a O39 5_555 7_656 114.0(5) yes
O19 Ag2a O42 5_555 7_666 60.9(6) yes
O29 Ag2a O39 . 7_656 73.6(6) yes
O29 Ag2a O42 . 7_666 77.8(6) yes
O39 Ag2a O42 7_656 7_666 53.5(6) yes
O2 Na2a O5 2_655 . 75.1(6) yes
O2 Na2a O11 2_655 . 66.7(6) yes
O2 Na2a O13 2_655 5_555 89.3(7) yes
O2 Na2a O17 2_655 . 119.1(6) yes
O2 Na2a O19 2_655 5_555 80.8(6) yes
O2 Na2a O29 2_655 . 166.1(7) yes
O2 Na2a O39 2_655 7_656 117.7(6) yes
O2 Na2a O42 2_655 7_666 102.0(6) yes
O5 Na2a O11 . . 50.5(5) yes
O5 Na2a O13 . 5_555 62.4(5) yes
O5 Na2a O17 . . 67.2(6) yes
O5 Na2a O19 . 5_555 110.4(5) yes
O5 Na2a O29 . . 103.0(6) yes
O5 Na2a O39 . 7_656 135.1(6) yes
O5 Na2a O42 . 7_666 171.3(6) yes
O11 Na2a O13 . 5_555 112.0(5) yes
O11 Na2a O17 . . 52.4(6) yes
O11 Na2a O19 . 5_555 145.2(6) yes
O11 Na2a O29 . . 123.0(6) yes
O11 Na2a O39 . 7_656 92.9(5) yes
O11 Na2a O42 . 7_666 136.3(5) yes
O13 Na2a O17 5_555 . 111.4(6) yes
O13 Na2a O19 5_555 5_555 53.0(5) yes
O13 Na2a O29 5_555 . 78.0(6) yes
O13 Na2a O39 5_555 7_656 149.5(6) yes
O13 Na2a O42 5_555 7_666 109.7(5) yes
O17 Na2a O19 . 5_555 156.5(5) yes
O17 Na2a O29 . . 71.3(6) yes
O17 Na2a O39 . 7_656 69.6(5) yes
O17 Na2a O42 . 7_666 120.7(6) yes
O19 Na2a O29 5_555 . 87.1(6) yes
O19 Na2a O39 5_555 7_656 114.0(5) yes
O19 Na2a O42 5_555 7_666 60.9(6) yes
O29 Na2a O39 . 7_656 73.6(6) yes
O29 Na2a O42 . 7_666 77.8(6) yes
O39 Na2a O42 7_656 7_666 53.5(6) yes
O3 Ag2b O10 2_655 . 64.5(6) yes
O3 Ag2b O15 2_655 5_455 88.9(6) yes
O3 Ag2b O16 2_655 . 116.9(6) yes
O3 Ag2b O21 2_655 5_455 84.2(6) yes
O3 Ag2b O28 2_655 . 165.4(7) yes
O3 Ag2b O37 2_655 7_556 121.5(6) yes
O3 Ag2b O40 2_655 7_566 106.9(6) yes
O10 Ag2b O15 . 5_455 107.5(5) yes
O10 Ag2b O16 . . 52.4(6) yes
O10 Ag2b O21 . 5_455 144.9(6) yes
O10 Ag2b O28 . . 122.0(6) yes
O10 Ag2b O37 . 7_556 94.5(5) yes
O10 Ag2b O40 . 7_566 140.3(5) yes
O15 Ag2b O16 5_455 . 107.9(6) yes
O15 Ag2b O21 5_455 5_455 53.8(5) yes
O15 Ag2b O28 5_455 . 76.7(6) yes
O15 Ag2b O37 5_455 7_556 148.4(6) yes
O15 Ag2b O40 5_455 7_566 111.0(5) yes
O16 Ag2b O21 . 5_455 153.6(6) yes
O16 Ag2b O28 . . 70.9(6) yes
O16 Ag2b O37 . 7_556 68.0(5) yes
O16 Ag2b O40 . 7_566 120.7(7) yes
O21 Ag2b O28 5_455 . 85.2(6) yes
O21 Ag2b O37 5_455 7_556 116.1(5) yes
O21 Ag2b O40 5_455 7_566 61.6(6) yes
O28 Ag2b O37 . 7_556 72.4(6) yes
O28 Ag2b O40 . 7_566 76.5(6) yes
O37 Ag2b O40 7_556 7_566 55.3(6) yes
O3 Na2b O10 2_655 . 64.5(6) yes
O3 Na2b O15 2_655 5_455 88.9(6) yes
O3 Na2b O16 2_655 . 116.9(6) yes
O3 Na2b O21 2_655 5_455 84.2(6) yes
O3 Na2b O28 2_655 . 165.4(7) yes
O3 Na2b O37 2_655 7_556 121.5(6) yes
O3 Na2b O40 2_655 7_566 106.9(6) yes
O10 Na2b O15 . 5_455 107.5(5) yes
O10 Na2b O16 . . 52.4(6) yes
O10 Na2b O21 . 5_455 144.9(6) yes
O10 Na2b O28 . . 122.0(6) yes
O10 Na2b O37 . 7_556 94.5(5) yes
O10 Na2b O40 . 7_566 140.3(5) yes
O15 Na2b O16 5_455 . 107.9(6) yes
O15 Na2b O21 5_455 5_455 53.8(5) yes
O15 Na2b O28 5_455 . 76.7(6) yes
O15 Na2b O37 5_455 7_556 148.4(6) yes
O15 Na2b O40 5_455 7_566 111.0(5) yes
O16 Na2b O21 . 5_455 153.6(6) yes
O16 Na2b O28 . . 70.9(6) yes
O16 Na2b O37 . 7_556 68.0(5) yes
O16 Na2b O40 . 7_566 120.7(7) yes
O21 Na2b O28 5_455 . 85.2(6) yes
O21 Na2b O37 5_455 7_556 116.1(5) yes
O21 Na2b O40 5_455 7_566 61.6(6) yes
O28 Na2b O37 . 7_556 72.4(6) yes
O28 Na2b O40 . 7_566 76.5(6) yes
O37 Na2b O40 7_556 7_566 55.3(6) yes
Ag4b Ag2c O1 6_655 2_655 134.7(5) yes
Ag4b Ag2c O6 6_655 . 60.9(5) yes
Ag4b Ag2c O12 6_655 . 94.3(4) yes
Ag4b Ag2c O14 6_655 5_555 63.5(6) yes
Ag4b Ag2c O18 6_655 . 57.4(5) yes
Ag4b Ag2c O30 6_655 . 49.7(5) yes
Ag4b Ag2c O38 6_655 7_656 106.9(5) yes
Ag4b Ag2c O41 6_655 7_666 125.3(5) yes
O1 Ag2c O6 2_655 . 75.5(6) yes
O1 Ag2c O12 2_655 . 65.2(6) yes
O1 Ag2c O14 2_655 5_555 88.5(7) yes
O1 Ag2c O18 2_655 . 119.6(6) yes
O1 Ag2c O30 2_655 . 163.7(7) yes
O1 Ag2c O38 2_655 7_656 113.8(6) yes
O1 Ag2c O41 2_655 7_666 95.6(6) yes
O6 Ag2c O12 . . 52.1(5) yes
O6 Ag2c O14 . 5_555 64.9(5) yes
O6 Ag2c O18 . . 70.3(6) yes
O6 Ag2c O30 . . 110.4(6) yes
O6 Ag2c O38 . 7_656 138.4(6) yes
O6 Ag2c O41 . 7_666 167.7(7) yes
O12 Ag2c O14 . 5_555 115.5(6) yes
O12 Ag2c O18 . . 54.5(6) yes
O12 Ag2c O30 . . 130.7(7) yes
O12 Ag2c O38 . 7_656 93.3(5) yes
O12 Ag2c O41 . 7_666 131.9(6) yes
O14 Ag2c O18 5_555 . 117.6(6) yes
O14 Ag2c O30 5_555 . 80.8(7) yes
O14 Ag2c O38 5_555 7_656 149.6(6) yes
O14 Ag2c O41 5_555 7_666 107.0(6) yes
O18 Ag2c O30 . . 76.5(7) yes
O18 Ag2c O38 . 7_656 70.4(6) yes
O18 Ag2c O41 . 7_666 122.0(7) yes
O30 Ag2c O38 . 7_656 72.5(7) yes
O30 Ag2c O41 . 7_666 76.0(6) yes
O38 Ag2c O41 7_656 7_666 52.9(6) yes
Ag4b Na2c O1 6_655 2_655 134.7(4) yes
Ag4b Na2c O6 6_655 . 60.9(5) yes
Ag4b Na2c O12 6_655 . 94.3(4) yes
Ag4b Na2c O14 6_655 5_555 63.5(6) yes
Ag4b Na2c O18 6_655 . 57.4(5) yes
Ag4b Na2c O30 6_655 . 49.7(5) yes
Ag4b Na2c O38 6_655 7_656 106.9(5) yes
Ag4b Na2c O41 6_655 7_666 125.3(5) yes
O1 Na2c O6 2_655 . 75.5(6) yes
O1 Na2c O12 2_655 . 65.2(6) yes
O1 Na2c O14 2_655 5_555 88.5(7) yes
O1 Na2c O18 2_655 . 119.6(6) yes
O1 Na2c O30 2_655 . 163.7(6) yes
O1 Na2c O38 2_655 7_656 113.8(6) yes
O1 Na2c O41 2_655 7_666 95.6(6) yes
O6 Na2c O12 . . 52.1(5) yes
O6 Na2c O14 . 5_555 64.9(5) yes
O6 Na2c O18 . . 70.3(6) yes
O6 Na2c O30 . . 110.4(6) yes
O6 Na2c O38 . 7_656 138.4(6) yes
O6 Na2c O41 . 7_666 167.7(7) yes
O12 Na2c O14 . 5_555 115.5(5) yes
O12 Na2c O18 . . 54.5(6) yes
O12 Na2c O30 . . 130.7(6) yes
O12 Na2c O38 . 7_656 93.3(5) yes
O12 Na2c O41 . 7_666 131.9(6) yes
O14 Na2c O18 5_555 . 117.6(6) yes
O14 Na2c O30 5_555 . 80.8(7) yes
O14 Na2c O38 5_555 7_656 149.6(6) yes
O14 Na2c O41 5_555 7_666 107.0(6) yes
O18 Na2c O30 . . 76.5(7) yes
O18 Na2c O38 . 7_656 70.4(6) yes
O18 Na2c O41 . 7_666 122.0(7) yes
O30 Na2c O38 . 7_656 72.5(7) yes
O30 Na2c O41 . 7_666 76.0(6) yes
O38 Na2c O41 7_656 7_666 52.9(6) yes
Ag3a Na3 Ag3a . 2_655 150.5(12) yes
Ag3a Na3 O2 . . 133.7(9) yes
Ag3a Na3 O2 . 2_655 70.9(6) yes
Ag3a Na3 O7 . 5_545 85.1(8) yes
Ag3a Na3 O7 . 6_545 71.4(7) yes
Ag3a Na3 O11 . . 73.2(5) yes
Ag3a Na3 O11 . 2_655 123.5(5) yes
Ag3a Na3 O2 2_655 . 70.9(6) yes
Ag3a Na3 O2 2_655 2_655 133.7(9) yes
Ag3a Na3 O7 2_655 5_545 71.4(7) yes
Ag3a Na3 O7 2_655 6_545 85.1(8) yes
Ag3a Na3 O11 2_655 . 123.5(5) yes
Ag3a Na3 O11 2_655 2_655 73.2(5) yes
O2 Na3 O2 . 2_655 88.9(9) yes
O2 Na3 O7 . 5_545 141.1(8) yes
O2 Na3 O7 . 6_545 110.7(7) yes
O2 Na3 O11 . . 61.3(8) yes
O2 Na3 O11 . 2_655 75.0(8) yes
O2 Na3 O7 2_655 5_545 110.7(7) yes
O2 Na3 O7 2_655 6_545 141.1(8) yes
O2 Na3 O11 2_655 . 75.0(8) yes
O2 Na3 O11 2_655 2_655 61.3(8) yes
O7 Na3 O7 5_545 6_545 75.3(10) yes
O7 Na3 O11 5_545 . 154.6(10) yes
O7 Na3 O11 5_545 2_655 85.2(7) yes
O7 Na3 O11 6_545 . 85.2(7) yes
O7 Na3 O11 6_545 2_655 154.6(10) yes
O11 Na3 O11 . 2_655 117.7(11) yes
Na3 Ag3a Ag4a . 5_545 100.2(5) yes
Na3 Ag3a O2 . 2_655 61.6(7) yes
Na3 Ag3a O7 . 5_545 51.8(6) yes
Na3 Ag3a O7 . 6_545 59.8(7) yes
Na3 Ag3a O11 . . 61.4(6) yes
Na3 Ag3a O13 . 5_545 103.7(8) yes
Na3 Ag3a O16 . 5_545 124.1(8) yes
Na3 Ag3a O20 . . 112.1(5) yes
Ag4a Ag3a O2 5_545 2_655 47.4(4) yes
Ag4a Ag3a O7 5_545 5_545 92.7(5) yes
Ag4a Ag3a O7 5_545 6_545 153.6(8) yes
Ag4a Ag3a O11 5_545 . 110.6(5) yes
Ag4a Ag3a O13 5_545 5_545 107.6(4) yes
Ag4a Ag3a O16 5_545 5_545 53.7(4) yes
Ag4a Ag3a O20 5_545 . 118.6(5) yes
O2 Ag3a O7 2_655 5_545 89.1(8) yes
O2 Ag3a O7 2_655 6_545 120.6(7) yes
O2 Ag3a O11 2_655 . 68.4(7) yes
O2 Ag3a O13 2_655 5_545 139.8(8) yes
O2 Ag3a O16 2_655 5_545 99.0(7) yes
O2 Ag3a O20 2_655 . 107.3(7) yes
O7 Ag3a O7 5_545 6_545 61.7(7) yes
O7 Ag3a O11 5_545 . 112.0(6) yes
O7 Ag3a O13 5_545 5_545 57.3(6) yes
O7 Ag3a O16 5_545 5_545 78.4(6) yes
O7 Ag3a O20 5_545 . 148.1(6) yes
O7 Ag3a O11 6_545 . 76.4(6) yes
O7 Ag3a O13 6_545 5_545 65.4(6) yes
O7 Ag3a O16 6_545 5_545 120.8(7) yes
O7 Ag3a O20 6_545 . 86.5(7) yes
O11 Ag3a O13 . 5_545 140.8(6) yes
O11 Ag3a O16 . 5_545 162.8(7) yes
O11 Ag3a O20 . . 53.8(6) yes
O13 Ag3a O16 5_545 5_545 56.3(5) yes
O13 Ag3a O20 5_545 . 112.9(7) yes
O16 Ag3a O20 5_545 . 123.8(7) yes
Ag4b Ag3b O3 2_655 2_655 48.0(4) yes
Ag4b Ag3b O8 2_655 6_545 158.0(7) yes
Ag4b Ag3b O9 2_655 5_445 99.3(5) yes
Ag4b Ag3b O10 2_655 . 110.1(5) yes
Ag4b Ag3b O15 2_655 5_445 112.5(4) yes
Ag4b Ag3b O18 2_655 5_445 58.8(6) yes
Ag4b Ag3b O19 2_655 . 116.0(5) yes
O3 Ag3b O8 2_655 6_545 121.8(6) yes
O3 Ag3b O9 2_655 5_445 93.2(7) yes
O3 Ag3b O10 2_655 . 68.6(6) yes
O3 Ag3b O15 2_655 5_445 145.1(7) yes
O3 Ag3b O18 2_655 5_445 104.8(7) yes
O3 Ag3b O19 2_655 . 106.5(6) yes
O8 Ag3b O9 6_545 5_445 59.6(7) yes
O8 Ag3b O10 6_545 . 75.8(6) yes
O8 Ag3b O15 6_545 5_445 63.5(5) yes
O8 Ag3b O18 6_545 5_445 119.0(7) yes
O8 Ag3b O19 6_545 . 84.7(6) yes
O9 Ag3b O10 5_445 . 111.8(6) yes
O9 Ag3b O15 5_445 5_445 58.1(6) yes
O9 Ag3b O18 5_445 5_445 82.5(7) yes
O9 Ag3b O19 5_445 . 144.4(5) yes
O10 Ag3b O15 . 5_445 137.2(5) yes
O10 Ag3b O18 . 5_445 164.0(7) yes
O10 Ag3b O19 . . 53.0(6) yes
O15 Ag3b O18 5_445 5_445 55.9(5) yes
O15 Ag3b O19 5_445 . 108.4(6) yes
O18 Ag3b O19 5_445 . 118.9(7) yes
O1 Ag3c O9 2_655 6_645 116.3(6) yes
O1 Ag3c O12 2_655 . 66.2(6) yes
O1 Ag3c O14 2_655 5_545 135.0(7) yes
O1 Ag3c O17 2_655 5_545 95.7(6) yes
O1 Ag3c O21 2_655 . 105.8(6) yes
O1 Ag3c O24 2_655 . 125.8(5) yes
O9 Ag3c O12 6_645 . 75.8(6) yes
O9 Ag3c O14 6_645 5_545 64.9(5) yes
O9 Ag3c O17 6_645 5_545 120.1(6) yes
O9 Ag3c O21 6_645 . 89.6(7) yes
O9 Ag3c O24 6_645 . 116.0(6) yes
O12 Ag3c O14 . 5_545 140.5(5) yes
O12 Ag3c O17 . 5_545 160.8(6) yes
O12 Ag3c O21 . . 54.8(7) yes
O12 Ag3c O24 . . 115.5(6) yes
O14 Ag3c O17 5_545 5_545 57.1(6) yes
O14 Ag3c O21 5_545 . 119.2(7) yes
O14 Ag3c O24 5_545 . 80.7(6) yes
O17 Ag3c O21 5_545 . 130.4(7) yes
O17 Ag3c O24 5_545 . 69.3(6) yes
O21 Ag3c O24 . . 61.9(6) yes
Ag3a Ag4a O2 5_455 6_555 57.8(6) yes
Ag3a Ag4a O4 5_455 . 78.0(5) yes
Ag3a Ag4a O15 5_455 5_455 136.2(4) yes
Ag3a Ag4a O16 5_455 . 55.6(4) yes
Ag3a Ag4a O28 5_455 . 124.9(6) yes
O2 Ag4a O4 6_555 . 79.5(7) yes
O2 Ag4a O15 6_555 5_455 113.1(7) yes
O2 Ag4a O16 6_555 . 110.7(6) yes
O2 Ag4a O28 6_555 . 168.6(8) yes
O4 Ag4a O15 . 5_455 58.5(5) yes
O4 Ag4a O16 . . 70.8(6) yes
O4 Ag4a O28 . . 111.8(6) yes
O15 Ag4a O16 5_455 . 101.8(6) yes
O15 Ag4a O28 5_455 . 73.2(6) yes
O16 Ag4a O28 . . 76.1(6) yes
Ag2c Ag4b Na2c 6_645 6_645 0 yes
Ag2c Ag4b Ag3b 6_645 2_655 99.6(4) yes
Ag2c Ag4b O3 6_645 . 132.5(7) yes
Ag2c Ag4b O6 6_645 6_645 56.9(4) yes
Ag2c Ag4b O9 6_645 . 101.0(6) yes
Ag2c Ag4b O14 6_645 2_655 49.8(5) yes
Ag2c Ag4b O18 6_645 6_645 54.4(5) yes
Ag2c Ag4b O30 6_645 6_645 51.5(6) yes
Ag2c Ag4b O40 6_645 8_564 126.4(5) yes
Na2c Ag4b Ag3b 6_645 2_655 99.6(4) yes
Na2c Ag4b O3 6_645 . 132.5(7) yes
Na2c Ag4b O6 6_645 6_645 56.9(4) yes
Na2c Ag4b O9 6_645 . 101.0(6) yes
Na2c Ag4b O14 6_645 2_655 49.8(5) yes
Na2c Ag4b O18 6_645 6_645 54.4(5) yes
Na2c Ag4b O30 6_645 6_645 51.5(6) yes
Na2c Ag4b O40 6_645 8_564 126.4(5) yes
Ag3b Ag4b O3 2_655 . 53.0(5) yes
Ag3b Ag4b O6 2_655 6_645 72.0(5) yes
Ag3b Ag4b O9 2_655 . 101.7(5) yes
Ag3b Ag4b O14 2_655 2_655 130.3(6) yes
Ag3b Ag4b O18 2_655 6_645 50.1(5) yes
Ag3b Ag4b O30 2_655 6_645 121.8(8) yes
Ag3b Ag4b O40 2_655 8_564 99.0(6) yes
O3 Ag4b O6 . 6_645 76.5(7) yes
O3 Ag4b O9 . . 57.9(7) yes
O3 Ag4b O14 . 2_655 114.6(8) yes
O3 Ag4b O18 . 6_645 101.2(7) yes
O3 Ag4b O30 . 6_645 172.1(11) yes
O3 Ag4b O40 . 8_564 98.3(8) yes
O6 Ag4b O9 6_645 . 60.1(6) yes
O6 Ag4b O14 6_645 2_655 58.6(6) yes
O6 Ag4b O18 6_645 6_645 67.2(7) yes
O6 Ag4b O30 6_645 6_645 108.3(8) yes
O6 Ag4b O40 6_645 8_564 171.1(7) yes
O9 Ag4b O14 . 2_655 59.0(6) yes
O9 Ag4b O18 . 6_645 126.2(8) yes
O9 Ag4b O30 . 6_645 129.8(9) yes
O9 Ag4b O40 . 8_564 123.5(8) yes
O14 Ag4b O18 2_655 6_645 101.8(8) yes
O14 Ag4b O30 2_655 6_645 73.3(8) yes
O14 Ag4b O40 2_655 8_564 130.3(7) yes
O18 Ag4b O30 6_645 6_645 75.6(7) yes
O18 Ag4b O40 6_645 8_564 107.3(8) yes
O30 Ag4b O40 6_645 8_564 76.0(7) yes
O1 Ag4c O7 6_555 6_555 57.4(7) yes
O1 Ag4c O13 6_555 5_555 114.9(6) yes
O1 Ag4c O17 6_555 . 98.1(6) yes
O1 Ag4c O29 6_555 . 168.2(8) yes
O1 Ag4c O41 6_555 3_676 97.6(6) yes
O7 Ag4c O13 6_555 5_555 60.1(5) yes
O7 Ag4c O17 6_555 . 121.2(6) yes
O7 Ag4c O29 6_555 . 133.8(7) yes
O7 Ag4c O41 6_555 3_676 127.1(6) yes
O13 Ag4c O17 5_555 . 98.8(6) yes
O13 Ag4c O29 5_555 . 74.9(7) yes
O13 Ag4c O41 5_555 3_676 134.8(5) yes
O17 Ag4c O29 . . 73.0(6) yes
O17 Ag4c O41 . 3_676 106.9(6) yes
O29 Ag4c O41 . 3_676 78.0(7) yes

loop_
_geom_bond_atom_site_label_1
_geom_bond_atom_site_label_2
_geom_bond_site_symmetry_2
_geom_bond_distance
_geom_bond_publ_flag
Ag1a O16 . 2.43(2) yes
Ag1a O23 5_455 2.749(19) yes
Ag1a O25 7_566 2.947(17) yes
Ag1a O26 5_445 2.33(2) yes
Ag1a O28 . 2.26(2) yes
Ag1a O36 3_666 2.35(2) yes
Ag1a O37 7_556 2.54(2) yes
Na1a O16 . 2.431(19) yes
Na1a O23 5_455 2.749(18) yes
Na1a O25 7_566 2.947(15) yes
Na1a O26 5_445 2.329(19) yes
Na1a O28 . 2.26(2) yes
Na1a O36 3_666 2.35(2) yes
Na1a O37 7_556 2.543(19) yes
Ag1b O17 . 2.46(2) yes
Ag1b O24 5_455 2.715(19) yes
Ag1b O27 5_445 2.36(2) yes
Ag1b O27 7_666 2.882(19) yes
Ag1b O29 . 2.24(2) yes
Ag1b O35 3_666 2.31(2) yes
Ag1b O39 7_656 2.56(2) yes
Na1b O17 . 2.458(19) yes
Na1b O24 5_455 2.715(18) yes
Na1b O27 5_445 2.36(2) yes
Na1b O27 7_666 2.882(18) yes
Na1b O29 . 2.24(2) yes
Na1b O35 3_666 2.31(2) yes
Na1b O39 7_656 2.56(2) yes
Ag1c O18 . 2.36(2) yes
Ag1c O22 5_555 2.68(2) yes
Ag1c O25 5_545 2.365(19) yes
Ag1c O30 . 2.22(2) yes
Ag1c O34 3_666 2.35(2) yes
Ag1c O38 7_656 2.60(2) yes
Na1c O18 . 2.36(2) yes
Na1c O22 5_555 2.684(19) yes
Na1c O25 5_545 2.365(17) yes
Na1c O30 . 2.22(2) yes
Na1c O34 3_666 2.35(2) yes
Na1c O38 7_656 2.60(2) yes
Ag2a O2 2_655 2.42(2) yes
Ag2a O5 . 2.934(17) yes
Ag2a O11 . 2.951(17) yes
Ag2a O13 5_555 2.547(19) yes
Ag2a O17 . 2.69(2) yes
Ag2a O19 5_555 2.982(19) yes
Ag2a O29 . 2.48(2) yes
Ag2a O39 7_656 2.88(2) yes
Ag2a O42 7_666 2.595(15) yes
Na2a O2 2_655 2.42(2) yes
Na2a O5 . 2.934(17) yes
Na2a O11 . 2.951(17) yes
Na2a O13 5_555 2.547(19) yes
Na2a O17 . 2.69(2) yes
Na2a O19 5_555 2.982(18) yes
Na2a O29 . 2.48(2) yes
Na2a O39 7_656 2.88(2) yes
Na2a O42 7_666 2.595(15) yes
Ag2b O3 2_655 2.37(2) yes
Ag2b O10 . 2.991(16) yes
Ag2b O15 5_455 2.564(18) yes
Ag2b O16 . 2.65(2) yes
Ag2b O21 5_455 2.93(2) yes
Ag2b O28 . 2.50(2) yes
Ag2b O37 7_556 2.88(2) yes
Ag2b O40 7_566 2.544(16) yes
Na2b O3 2_655 2.37(2) yes
Na2b O10 . 2.991(16) yes
Na2b O15 5_455 2.564(18) yes
Na2b O16 . 2.65(2) yes
Na2b O21 5_455 2.93(2) yes
Na2b O28 . 2.50(2) yes
Na2b O37 7_556 2.88(2) yes
Na2b O40 7_566 2.544(16) yes
Ag2c Ag4b 6_655 2.981(14) yes
Ag2c O1 2_655 2.45(2) yes
Ag2c O6 . 2.823(17) yes
Ag2c O12 . 2.963(18) yes
Ag2c O14 5_555 2.48(2) yes
Ag2c O18 . 2.61(2) yes
Ag2c O30 . 2.38(2) yes
Ag2c O38 7_656 2.90(2) yes
Ag2c O41 7_666 2.705(17) yes
Na2c Ag4b 6_655 2.981(14) yes
Na2c O1 2_655 2.45(2) yes
Na2c O6 . 2.823(16) yes
Na2c O12 . 2.963(17) yes
Na2c O14 5_555 2.48(2) yes
Na2c O18 . 2.61(2) yes
Na2c O30 . 2.38(2) yes
Na2c O38 7_656 2.90(2) yes
Na2c O41 7_666 2.705(17) yes
Na3 Ag3a . 2.022(12) yes
Na3 Ag3a 2_655 2.022(12) yes
Na3 O2 . 2.41(2) yes
Na3 O2 2_655 2.41(2) yes
Na3 O7 5_545 2.32(3) yes
Na3 O7 6_545 2.32(3) yes
Na3 O11 . 2.49(2) yes
Na3 O11 2_655 2.49(2) yes
Ag3a Ag4a 5_545 2.953(9) yes
Ag3a O2 2_655 2.59(2) yes
Ag3a O7 5_545 2.95(3) yes
Ag3a O7 6_545 2.549(19) yes
Ag3a O11 . 2.72(2) yes
Ag3a O13 5_545 2.80(2) yes
Ag3a O16 5_545 2.581(18) yes
Ag3a O20 . 2.76(3) yes
Ag3b Ag4b 2_655 2.991(14) yes
Ag3b O3 2_655 2.43(2) yes
Ag3b O8 6_545 2.536(18) yes
Ag3b O9 5_445 2.90(2) yes
Ag3b O10 . 2.711(18) yes
Ag3b O15 5_445 2.895(19) yes
Ag3b O18 5_445 2.427(19) yes
Ag3b O19 . 2.79(2) yes
Ag3c O1 2_655 2.721(19) yes
Ag3c O9 6_645 2.477(18) yes
Ag3c O12 . 2.678(19) yes
Ag3c O14 5_545 2.78(2) yes
Ag3c O17 5_545 2.458(18) yes
Ag3c O21 . 2.55(2) yes
Ag3c O24 . 2.95(2) yes
Ag4a O2 6_555 2.252(17) yes
Ag4a O4 . 2.84(2) yes
Ag4a O15 5_455 2.90(2) yes
Ag4a O16 . 2.523(19) yes
Ag4a O28 . 2.316(16) yes
Ag4b O3 . 2.264(18) yes
Ag4b O6 6_645 2.94(3) yes
Ag4b O9 . 2.85(3) yes
Ag4b O14 2_655 2.91(3) yes
Ag4b O18 6_645 2.71(3) yes
Ag4b O30 6_645 2.32(2) yes
Ag4b O40 8_564 2.92(3) yes
Ag4c O1 6_555 2.274(15) yes
Ag4c O7 6_555 2.87(2) yes
Ag4c O13 5_555 2.90(2) yes
Ag4c O17 . 2.79(2) yes
Ag4c O29 . 2.224(16) yes
Ag4c O41 3_676 2.78(2) yes
